data_7251341
loop_
_publ_author_name
'Pavi\'c, Luka'
'Mio\<ci\'c, Filip'
'Razum, Marta'
'Sarjanovi\'c, Josipa'
'Pisk, Jana'

_publ_section_title
;
 From structure to function: tunable electrical and catalytic properties
 in rare Mo(vi)-thiophene-2-carboxylic acid hydrazone complexes obtained
 mechanochemically
;
_journal_issue 54
_journal_name_full 'RSC Advances'
_journal_page_first 46194
_journal_page_last 46206
_journal_paper_doi 10.1039/D5RA07456H
_journal_volume 15
_journal_year 2025
_chemical_formula_moiety 'C12 H10 Mo N2 O5 S, C3 H6 O'
_chemical_formula_sum 'C15 H16 Mo N2 O6 S'
_chemical_formula_weight 448.30
_space_group_crystal_system monoclinic
_space_group_IT_number 14
_space_group_name_Hall '-P 2ybc'
_space_group_name_H-M_alt 'P 1 21/c 1'
_atom_sites_solution_hydrogens mixed
_atom_sites_solution_primary dual
_audit_creation_date 2025-08-28
_audit_creation_method
;
Olex2 1.5
(compiled 2025.07.13 svn.rb7424aed for OlexSys, GUI svn.r7314)
;
_audit_update_record
;
2025-09-18 deposited with the CCDC.	2025-11-11 downloaded from the CCDC.
;
_cell_angle_alpha 90
_cell_angle_beta 91.132(2)
_cell_angle_gamma 90
_cell_formula_units_Z 4
_cell_length_a 7.74290(10)
_cell_length_b 10.64170(10)
_cell_length_c 21.2775(4)
_cell_measurement_reflns_used 14459
_cell_measurement_temperature 298
_cell_measurement_theta_max 78.8450
_cell_measurement_theta_min 4.1560
_cell_volume 1752.87(4)
_computing_cell_refinement 'CrysAlisPro 1.171.44.114a (Rigaku OD, 2025)'
_computing_data_collection 'CrysAlisPro system (CCD 44.114a 64-bit (release 13-06-2025))'
_computing_data_reduction 'CrysAlisPro 1.171.44.114a (Rigaku OD, 2025)'
_computing_molecular_graphics 'Olex2 1.5 (Dolomanov et al., 2009)'
_computing_publication_material 'Olex2 1.5 (Dolomanov et al., 2009)'
_computing_structure_refinement 'SHELXL 2018/3 (Sheldrick, 2015)'
_computing_structure_solution 'SHELXT 2018/2 (Sheldrick, 2018)'
_diffrn_ambient_temperature 298.00
_diffrn_detector_area_resol_mean 10.0000
_diffrn_detector_type HyPix
_diffrn_measured_fraction_theta_full 0.993
_diffrn_measured_fraction_theta_max 0.986
_diffrn_measurement_details
;
List of Runs (angles in degrees, time in seconds):

  # Type    Start    End  Width  t~exp~   \w     \q     \k     \f   Frames
#--------------------------------------------------------------------------
  1  \w   -116.00 -88.00   0.50    3.00    --  -47.94 -77.00 -90.00   56
  2  \w    -43.00  23.00   0.50    3.00    --  -47.94  38.00   0.00  132
  3  \w    -26.00  25.00   0.50    3.00    --  -47.94  38.00 120.00  102
  4  \w   -120.00 -95.00   0.50    3.00    --  -47.94-125.00-150.00   50
  5  \w   -120.00 -95.00   0.50    3.00    --  -47.94 -77.00 -30.00   50
  6  \w   -122.00 -40.00   0.50    3.00    --  -47.94 -19.00-180.00  164
  7  \w     51.00  79.00   0.50    3.00    --   47.94 -99.00 -60.00   56
  8  \w     -1.00  45.00   0.50    3.00    --   47.94 -99.00 -60.00   92
  9  \w     57.00  95.00   0.50    3.00    --   47.94-125.00  30.00   76
 10  \w     89.00 118.00   0.50    3.00    --   47.94  77.00 120.00   58
 11  \w     90.00 115.00   0.50    3.00    --   47.94  77.00 150.00   50
 12  \w    -69.00 -37.00   0.50   12.00    --  -91.75  61.00-120.00   64
 13  \w    -71.00 -46.00   0.50   12.00    --  -91.75  61.00-150.00   50
 14  \w     78.00 105.00   0.50   12.00    --  113.25 -95.00 120.00   54
 15  \w     43.00  70.00   0.50   12.00    --  113.25 -61.00 120.00   54
 16  \w     68.00 115.00   0.50   12.00    --  113.25   6.00  63.67   94
 17  \w     48.00  76.00   0.50   12.00    --  113.25-125.00 -60.00   56
 18  \w    104.00 137.00   0.50   12.00    --  113.25  61.00  30.00   66
 19  \w     99.00 137.00   0.50   12.00    --  113.25 -79.00  -6.00   76
 20  \w     97.00 139.00   0.50   12.00    --  113.25 -84.00  21.68   84
 21  \w     51.00  99.00   0.50   12.00    --  113.25 -95.00   0.00   96
 22  \w     96.00 160.00   0.50   12.00    --  113.25 125.00  90.00  128
 23  \w     62.00  99.00   0.50   12.00    --  113.25 -95.00 -90.00   74
 24  \w     85.00 111.00   0.50   12.00    --  113.25-125.00  30.00   52
 25  \w     95.00 140.00   0.50   12.00    --  113.25 125.00-150.00   90
 26  \w     86.00 111.00   0.50   12.00    --  113.25-125.00 -60.00   50
 27  \w    105.00 177.00   0.50   12.00    --  113.25  15.00-150.00  144
 28  \w     67.00  92.00   0.50   12.00    --  113.25 -77.00  30.00   50
 29  \w    106.00 133.00   0.50   12.00    --  113.25  61.00  90.00   54
 30  \w     81.00 106.00   0.50   12.00    --  113.25 -95.00 -30.00   50
 31  \w    129.00 155.00   0.50   12.00    --  113.25 125.00   0.00   52
 32  \w     86.00 111.00   0.50   12.00    --  113.25-125.00-120.00   50
 33  \w     51.00  76.00   0.50   12.00    --  113.25-125.00-120.00   50
 34  \w    139.00 177.00   0.50   12.00    --  113.25   6.00-177.91   76
 35  \w     96.00 136.00   0.50   12.00    --  113.25 -79.00-173.32   80
 36  \w     57.00 111.00   0.50   12.00    --  113.25-125.00 150.00  108
 37  \w    101.00 166.00   0.50   12.00    --  113.25 125.00 150.00  130
 38  \w    101.00 156.00   0.50   12.00    --  113.25  45.00 -60.00  110
 39  \w     97.00 122.00   0.50   12.00    --  113.25  77.00   0.00   50
 40  \w    145.00 177.00   0.50   12.00    --  113.25  77.00   0.00   64
 41  \w    130.00 156.00   0.50   12.00    --  113.25 125.00 -90.00   52
 42  \w     80.00 106.00   0.50   12.00    --  113.25 -95.00-180.00   52
 43  \w    106.00 132.00   0.50   12.00    --  113.25  30.00  90.00   52
 44  \w     69.00 111.00   0.50   12.00    --  113.25-125.00 -30.00   84
 45  \w     81.00 111.00   0.50   12.00    --  113.25-125.00  60.00   60
 46  \w    101.00 163.00   0.50   12.00    --  113.25  45.00 150.00  124
 47  \w     72.00 133.00   0.50   12.00    --  113.25   6.00-177.91  122
 48  \w     43.00  68.00   0.50   12.00    --  113.25-125.00  30.00   50
 49  \w    153.00 178.00   0.50   12.00    --  113.25  15.00 -90.00   50
 50  \w    133.00 165.00   0.50   12.00    --  113.25 125.00 -30.00   64
 51  \w    121.00 150.00   0.50   12.00    --  113.25  15.00 -90.00   58
 52  \w    106.00 131.00   0.50   12.00    --  113.25  30.00 -60.00   50
 53  \w    153.00 178.00   0.50   12.00    --  113.25  30.00 -60.00   50
 54  \w     97.00 178.00   0.50   12.00    --  113.25 125.00-180.00  162
 55  \w     43.00 102.00   0.50   12.00    --  113.25 -95.00-150.00  118
 56  \w     42.00  71.00   0.50   12.00    --  113.25 -61.00 -30.00   58
 57  \w     42.00  67.00   0.50   12.00    --  113.25 -61.00-120.00   50
 58  \w     43.00  68.00   0.50   12.00    --  113.25 -77.00  90.00   50
 59  \w     67.00  92.00   0.50   12.00    --  113.25 -77.00   0.00   50
 60  \w    149.00 177.00   0.50   12.00    --  113.25  61.00  90.00   56
 61  \w     96.00 151.00   0.50   12.00    --  113.25 125.00-120.00  110
 62  \w     50.00  75.00   0.50   12.00    --  113.25 -77.00-150.00   50
 63  \w     56.00  82.00   0.50   12.00    --  113.25 -77.00 -90.00   52
 64  \w     74.00 111.00   0.50   12.00    --  113.25-125.00 120.00   74
 65  \w     59.00 106.00   0.50   12.00    --  113.25 -95.00 150.00   94
 66  \w     80.00 106.00   0.50   12.00    --  113.25 -95.00 -60.00   52
 67  \w     45.00  70.00   0.50   12.00    --  113.25 -95.00  60.00   50
 68  \w     82.00 111.00   0.50   12.00    --  113.25-125.00 -90.00   58
 69  \w     53.00 102.00   0.50   12.00    --  113.25-125.00   0.00   98
 70  \w    104.00 155.00   0.50   12.00    --  113.25  45.00  60.00  102
 71  \w    150.00 175.00   0.50   12.00    --  113.25   6.00  63.67   50
 72  \w    107.00 132.00   0.50   12.00    --  113.25  30.00 150.00   50
 73  \w     54.00  80.00   0.50   12.00    --  113.25 -79.00-173.32   52
 74  \w    137.00 162.00   0.50   12.00    --  113.25 125.00  60.00   50
 75  \w     42.00  68.00   0.50   12.00    --  113.25 -84.00  21.68   52
 76  \w     44.00  69.00   0.50   12.00    --  113.25 -81.00  80.71   50
 77  \w    113.00 138.00   0.50   12.00    --  113.25 -81.00  80.71   50
 78  \w     70.00 109.00   0.50   12.00    --  113.25-113.00 -24.76   78
;
_diffrn_measurement_device 'four-circle diffractometer'
_diffrn_measurement_device_type 'XtaLAB Synergy, Dualflex, HyPix'
_diffrn_measurement_method '\w scans'
_diffrn_radiation_type CuK\a
_diffrn_radiation_wavelength 1.54184
_diffrn_reflns_av_R_equivalents 0.0515
_diffrn_reflns_av_unetI/netI 0.0297
_diffrn_reflns_Laue_measured_fraction_full 0.993
_diffrn_reflns_Laue_measured_fraction_max 0.986
_diffrn_reflns_limit_h_max 9
_diffrn_reflns_limit_h_min -9
_diffrn_reflns_limit_k_max 12
_diffrn_reflns_limit_k_min -13
_diffrn_reflns_limit_l_max 26
_diffrn_reflns_limit_l_min -27
_diffrn_reflns_number 29131
_diffrn_reflns_point_group_measured_fraction_full 0.993
_diffrn_reflns_point_group_measured_fraction_max 0.986
_diffrn_reflns_theta_full 67.684
_diffrn_reflns_theta_max 79.981
_diffrn_reflns_theta_min 4.156
_exptl_absorpt_coefficient_mu 7.553
_exptl_absorpt_correction_T_max 1.000
_exptl_absorpt_correction_T_min 0.576
_exptl_absorpt_correction_type gaussian
_exptl_absorpt_process_details
;
CrysAlisPro 1.171.44.114a (Rigaku Oxford Diffraction, 2025)
Numerical absorption correction based on gaussian integration over
a multifaceted crystal model
Empirical absorption correction using spherical harmonics,
implemented in SCALE3 ABSPACK scaling algorithm.
;
_exptl_crystal_colour yellow
_exptl_crystal_colour_primary yellow
_exptl_crystal_density_diffrn 1.699
_exptl_crystal_description needle
_exptl_crystal_F_000 904
_exptl_crystal_recrystallization_method 'Re-crystallisation from solvent: acetone'
_exptl_crystal_size_max 0.29
_exptl_crystal_size_mid 0.05
_exptl_crystal_size_min 0.02
_refine_diff_density_max 0.411
_refine_diff_density_min -0.672
_refine_diff_density_rms 0.069
_refine_ls_extinction_method none
_refine_ls_goodness_of_fit_ref 1.087
_refine_ls_hydrogen_treatment constr
_refine_ls_matrix_type full
_refine_ls_number_parameters 236
_refine_ls_number_reflns 3761
_refine_ls_number_restraints 3
_refine_ls_restrained_S_all 1.090
_refine_ls_R_factor_all 0.0365
_refine_ls_R_factor_gt 0.0318
_refine_ls_shift/su_max 0.002
_refine_ls_shift/su_mean 0.000
_refine_ls_structure_factor_coef Fsqd
_refine_ls_weighting_details 'w=1/[\s^2^(Fo^2^)+(0.0506P)^2^+0.6995P] where P=(Fo^2^+2Fc^2^)/3'
_refine_ls_weighting_scheme calc
_refine_ls_wR_factor_gt 0.0885
_refine_ls_wR_factor_ref 0.0910
_reflns_Friedel_coverage 0.000
_reflns_number_gt 3279
_reflns_number_total 3761
_reflns_threshold_expression 'I > 2\s(I)'
_cod_data_source_file d5ra07456h2.cif
_cod_data_source_block exp_8574
_cod_database_code 7251341
_shelx_shelxl_version_number 2018/3
_chemical_oxdiff_formula 'C15 N2 O5 S Mo H17'
_shelx_space_group_comment
;
The symmetry employed for this shelxl refinement is uniquely defined
by the following loop, which should always be used as a source of
symmetry information in preference to the above space-group names.
They are only intended as comments.
;
_cell_oxdiff_angle_alpha 90.0013(13)
_cell_oxdiff_angle_beta 91.1058(19)
_cell_oxdiff_angle_gamma 90.0224(15)
_cell_oxdiff_length_a 7.7447(2)
_cell_oxdiff_length_b 10.64254(14)
_cell_oxdiff_length_c 21.2704(4)
_cell_oxdiff_measurement_reflns_used 14459
_cell_oxdiff_volume 1752.86(6)
_shelx_estimated_absorpt_t_max 0.864
_shelx_estimated_absorpt_t_min 0.218
_diffrn_oxdiff_measurement_exp_name exp_8574.par
_olex2_refinement_description
;
1. Fixed Uiso
 At 1.2 times of:
  All C(H) groups
 At 1.5 times of:
  All C(H,H,H) groups, All O(H,H) groups
2. Restrained distances
 C9-S1A \\sim C9-S1A
 with sigma of 0.02
 C9-C10A \\sim C9-C10B
 with sigma of 0.02
 S1A-C12A \\sim S1A-C12A
 with sigma of 0.02
 C10A-C12A \\sim C10B-C12A
 with sigma of 0.04
 C10A-C11A \\sim C10B-C11B
 with sigma of 0.02
 S1A-C11A \\sim S1A-C11B
 with sigma of 0.04
 C9-C12A \\sim C9-C12A
 with sigma of 0.04
 C12A-C11A \\sim C12A-C11B
 with sigma of 0.02
 C9-C11A \\sim C9-C11B
 with sigma of 0.04
3. Uiso/Uaniso restraints and constraints
Uanis(C10A) = Uanis(S1A) = Uanis(C11A) = Uanis(C12A) = Uanis(C12A) =
Uanis(C11B) = Uanis(C10B) = Uanis(S1A)
4. Others
 Sof(C10B)=Sof(H10B)=Sof(C11B)=Sof(H11B)=Sof(C12B)=Sof(H12B)=Sof(S1B)=1-FVAR(1)
 Sof(S1A)=Sof(C10A)=Sof(H10A)=Sof(C12A)=Sof(H12A)=Sof(C11A)=Sof(H11A)=FVAR(1)
5.a Rotating group:
 O5(H5A,H5B)
5.b Aromatic/amide H refined with riding coordinates:
 C3(H3), C7(H7), C4(H4), C6(H6), C5(H5), C10A(H10A), C12A(H12A), C11A(H11A),
 C10B(H10B), C11B(H11B), C12B(H12B)
5.c Idealised Me refined as rotating group:
 C15(H15A,H15B,H15C), C13(H13A,H13B,H13C)
;
_olex2_submission_special_instructions 'No special instructions were received'
_oxdiff_exptl_absorpt_empirical_details
;
Empirical correction (ABSPACK) includes:
- Absorption correction using spherical harmonics
- Frame scaling
- Detector area scaling
;
_oxdiff_exptl_absorpt_empirical_full_max 2.384
_oxdiff_exptl_absorpt_empirical_full_min 0.361

loop_
_space_group_symop_operation_xyz
'x, y, z'
'-x, y+1/2, -z+1/2'
'-x, -y, -z'
'x, -y-1/2, z-1/2'

loop_
_atom_site_label
_atom_site_type_symbol
_atom_site_fract_x
_atom_site_fract_y
_atom_site_fract_z
_atom_site_U_iso_or_equiv
_atom_site_adp_type
_atom_site_occupancy
_atom_site_site_symmetry_order
_atom_site_calc_flag
_atom_site_refinement_flags_posn
_atom_site_refinement_flags_adp
_atom_site_refinement_flags_occupancy
_atom_site_disorder_assembly
_atom_site_disorder_group
Mo1 Mo 0.41067(3) 0.75957(2) 0.39584(2) 0.04328(10) Uani 1 1 d . . . . .
O1 O 0.4509(3) 0.58627(17) 0.35932(9) 0.0502(4) Uani 1 1 d . . . . .
O2 O 0.3815(3) 0.86461(17) 0.46817(10) 0.0511(5) Uani 1 1 d . . . . .
O5 O 0.6581(3) 0.69111(18) 0.45417(9) 0.0497(4) Uani 1 1 d . . . . .
H5A H 0.738892 0.657881 0.429158 0.074 Uiso 1 1 d R U . . .
H5B H 0.633791 0.626006 0.479710 0.074 Uiso 1 1 d R U . . .
O4 O 0.5659(3) 0.83542(19) 0.35528(9) 0.0551(5) Uani 1 1 d . . . . .
N2 N 0.3026(3) 0.61618(19) 0.46121(11) 0.0432(5) Uani 1 1 d . . . . .
N1 N 0.3336(3) 0.49097(19) 0.44588(11) 0.0444(5) Uani 1 1 d . . . . .
O6 O 0.9082(3) 0.5723(3) 0.37955(13) 0.0747(7) Uani 1 1 d . . . . .
O3 O 0.2230(3) 0.7896(2) 0.35642(13) 0.0672(6) Uani 1 1 d . . . . .
C8 C 0.4108(3) 0.4860(2) 0.39234(12) 0.0429(6) Uani 1 1 d . . . . .
C2 C 0.2546(3) 0.8707(3) 0.51041(13) 0.0444(6) Uani 1 1 d . . . . .
C3 C 0.2197(4) 0.9875(3) 0.53694(15) 0.0517(6) Uani 1 1 d . . . . .
H3 H 0.281541 1.058004 0.524699 0.062 Uiso 1 1 calc R U . . .
C7 C 0.2032(4) 0.6389(3) 0.50749(14) 0.0492(6) Uani 1 1 d . . . . .
H7 H 0.152922 0.571051 0.527740 0.059 Uiso 1 1 calc R U . . .
C1 C 0.1653(4) 0.7636(3) 0.52980(15) 0.0489(6) Uani 1 1 d . . . . .
C4 C 0.0931(4) 0.9984(3) 0.58142(16) 0.0579(7) Uani 1 1 d . . . . .
H4 H 0.069686 1.076618 0.598807 0.070 Uiso 1 1 calc R U . . .
C14 C 0.9344(4) 0.5780(3) 0.32364(17) 0.0598(7) Uani 1 1 d . . . . .
C6 C 0.0374(4) 0.7782(3) 0.57541(17) 0.0597(8) Uani 1 1 d . . . . .
H6 H -0.023413 0.708237 0.588928 0.072 Uiso 1 1 calc R U . . .
C5 C 0.0010(5) 0.8947(4) 0.60035(16) 0.0648(8) Uani 1 1 d . . . . .
H5 H -0.085368 0.903202 0.629811 0.078 Uiso 1 1 calc R U . . .
C15 C 1.0355(6) 0.4785(4) 0.2913(2) 0.0879(12) Uani 1 1 d . . . . .
H15A H 1.131472 0.516299 0.270528 0.132 Uiso 1 1 calc R U . . .
H15B H 0.962638 0.436742 0.260832 0.132 Uiso 1 1 calc R U . . .
H15C H 1.077417 0.418647 0.321679 0.132 Uiso 1 1 calc R U . . .
C13 C 0.8707(6) 0.6831(4) 0.2844(2) 0.0824(11) Uani 1 1 d . . . . .
H13A H 0.818018 0.745034 0.310691 0.124 Uiso 1 1 calc R U . . .
H13B H 0.786911 0.652344 0.254331 0.124 Uiso 1 1 calc R U . . .
H13C H 0.965507 0.720279 0.262807 0.124 Uiso 1 1 calc R U . . .
C9 C 0.4589(4) 0.3659(2) 0.36481(13) 0.0448(6) Uani 1 1 d D . . . .
S1A S 0.55729(16) 0.36374(13) 0.29463(6) 0.0622(4) Uani 0.820(4) 1 d . . P A 1
C10A C 0.4224(15) 0.2388(10) 0.3956(5) 0.0622(4) Uani 0.820(4) 1 d D . P A 1
H10A H 0.368611 0.220608 0.433272 0.075 Uiso 0.820(4) 1 calc R U P A 1
C12A C 0.5651(7) 0.2038(4) 0.2954(3) 0.0622(4) Uani 0.820(4) 1 d . . P A 1
H12A H 0.610795 0.155445 0.263363 0.075 Uiso 0.820(4) 1 calc R U P A 1
C11A C 0.4955(8) 0.1545(6) 0.3493(3) 0.0622(4) Uani 0.820(4) 1 d D . P A 1
H11A H 0.495428 0.068141 0.356012 0.075 Uiso 0.820(4) 1 calc R U P A 1
C10B C 0.507(4) 0.359(3) 0.2926(10) 0.0622(4) Uani 0.180(4) 1 d D . P A 2
H10B H 0.486832 0.418843 0.261307 0.075 Uiso 0.180(4) 1 calc R U P A 2
C11B C 0.594(3) 0.2338(16) 0.2876(11) 0.0622(4) Uani 0.180(4) 1 d D . P A 2
H11B H 0.678071 0.213192 0.258788 0.075 Uiso 0.180(4) 1 calc R U P A 2
C12B C 0.5308(17) 0.1562(12) 0.3310(5) 0.025(3) Uani 0.180(4) 1 d . . P A 2
H12B H 0.538291 0.068965 0.329999 0.030 Uiso 0.180(4) 1 calc R U P A 2
S1B S 0.4395(11) 0.2374(10) 0.3853(3) 0.0537(18) Uani 0.180(4) 1 d . . P A 2

loop_
_atom_site_aniso_label
_atom_site_aniso_U_11
_atom_site_aniso_U_22
_atom_site_aniso_U_33
_atom_site_aniso_U_23
_atom_site_aniso_U_13
_atom_site_aniso_U_12
Mo1 0.05709(16) 0.03277(13) 0.04007(14) 0.00239(7) 0.00349(10) -0.00220(8)
O1 0.0754(13) 0.0354(8) 0.0400(10) -0.0006(7) 0.0065(9) -0.0041(8)
O2 0.0598(11) 0.0401(9) 0.0540(12) -0.0073(8) 0.0138(9) -0.0071(8)
O5 0.0587(11) 0.0454(10) 0.0451(11) 0.0034(8) 0.0070(9) 0.0008(8)
O4 0.0749(13) 0.0434(10) 0.0474(11) 0.0053(8) 0.0108(10) -0.0024(9)
N2 0.0524(12) 0.0348(10) 0.0425(12) 0.0011(8) 0.0031(10) -0.0025(8)
N1 0.0560(13) 0.0335(10) 0.0436(12) 0.0012(8) 0.0035(10) -0.0021(9)
O6 0.0761(16) 0.0874(18) 0.0610(15) 0.0071(13) 0.0138(12) 0.0013(13)
O3 0.0711(14) 0.0579(12) 0.0721(16) 0.0065(11) -0.0109(12) 0.0020(11)
C8 0.0546(14) 0.0347(12) 0.0390(14) 0.0011(9) -0.0038(11) -0.0049(10)
C2 0.0460(13) 0.0452(13) 0.0422(14) -0.0026(10) 0.0021(11) 0.0018(10)
C3 0.0555(15) 0.0448(14) 0.0547(17) -0.0056(12) -0.0014(13) 0.0029(11)
C7 0.0557(15) 0.0429(13) 0.0492(15) 0.0051(11) 0.0076(12) -0.0027(11)
C1 0.0524(15) 0.0451(14) 0.0492(16) -0.0009(11) 0.0018(12) 0.0014(11)
C4 0.0582(17) 0.0569(17) 0.0587(19) -0.0155(14) 0.0021(14) 0.0088(13)
C14 0.0522(16) 0.0678(19) 0.0597(19) -0.0002(15) 0.0091(14) -0.0059(14)
C6 0.0608(18) 0.0589(16) 0.0600(19) -0.0010(14) 0.0178(15) 0.0000(14)
C5 0.0644(19) 0.075(2) 0.0553(19) -0.0092(16) 0.0146(15) 0.0085(16)
C15 0.096(3) 0.088(3) 0.080(3) 0.004(2) 0.018(2) 0.020(2)
C13 0.096(3) 0.084(3) 0.067(2) 0.007(2) 0.005(2) 0.014(2)
C9 0.0503(14) 0.0416(13) 0.0423(14) -0.0014(10) -0.0041(11) -0.0012(10)
S1A 0.0866(9) 0.0504(5) 0.0502(5) -0.0077(4) 0.0161(5) -0.0034(6)
C10A 0.0866(9) 0.0504(5) 0.0502(5) -0.0077(4) 0.0161(5) -0.0034(6)
C12A 0.0866(9) 0.0504(5) 0.0502(5) -0.0077(4) 0.0161(5) -0.0034(6)
C11A 0.0866(9) 0.0504(5) 0.0502(5) -0.0077(4) 0.0161(5) -0.0034(6)
C10B 0.0866(9) 0.0504(5) 0.0502(5) -0.0077(4) 0.0161(5) -0.0034(6)
C11B 0.0866(9) 0.0504(5) 0.0502(5) -0.0077(4) 0.0161(5) -0.0034(6)
C12B 0.035(6) 0.023(5) 0.017(6) -0.008(5) -0.003(5) 0.014(5)
S1B 0.058(3) 0.064(3) 0.040(4) -0.007(3) 0.000(3) 0.007(2)

loop_
_atom_type_symbol
_atom_type_description
_atom_type_scat_dispersion_real
_atom_type_scat_dispersion_imag
_atom_type_scat_source
C C 0.0181 0.0091 'International Tables Vol C Tables 4.2.6.8 and 6.1.1.4'
H H 0.0000 0.0000 'International Tables Vol C Tables 4.2.6.8 and 6.1.1.4'
Mo Mo -0.0483 2.7339 'International Tables Vol C Tables 4.2.6.8 and 6.1.1.4'
N N 0.0311 0.0180 'International Tables Vol C Tables 4.2.6.8 and 6.1.1.4'
O O 0.0492 0.0322 'International Tables Vol C Tables 4.2.6.8 and 6.1.1.4'
S S 0.3331 0.5567 'International Tables Vol C Tables 4.2.6.8 and 6.1.1.4'

loop_
_exptl_crystal_face_index_h
_exptl_crystal_face_index_k
_exptl_crystal_face_index_l
_exptl_crystal_face_perp_dist
-1 0 0 0.0209
1 0 0 0.0290
0 1 0 0.2050
0 0 1 0.0152
0 0 -1 0.0086
1 -2 0 0.0563

loop_
_geom_angle_atom_site_label_1
_geom_angle_atom_site_label_2
_geom_angle_atom_site_label_3
_geom_angle
_geom_angle_site_symmetry_1
_geom_angle_site_symmetry_3
_geom_angle_publ_flag
O1 Mo1 O5 78.04(8) . . ?
O1 Mo1 N2 71.35(8) . . ?
O2 Mo1 O1 149.15(8) . . ?
O2 Mo1 O5 82.31(8) . . ?
O2 Mo1 N2 81.23(8) . . ?
O4 Mo1 O1 96.99(9) . . ?
O4 Mo1 O2 103.09(9) . . ?
O4 Mo1 O5 80.77(9) . . ?
O4 Mo1 N2 156.52(10) . . ?
N2 Mo1 O5 76.93(8) . . ?
O3 Mo1 O1 96.81(11) . . ?
O3 Mo1 O2 100.02(11) . . ?
O3 Mo1 O5 172.44(10) . . ?
O3 Mo1 O4 105.53(12) . . ?
O3 Mo1 N2 96.24(11) . . ?
C8 O1 Mo1 119.49(17) . . ?
C2 O2 Mo1 131.47(17) . . ?
Mo1 O5 H5A 111.9 . . ?
Mo1 O5 H5B 112.0 . . ?
H5A O5 H5B 102.1 . . ?
N1 N2 Mo1 116.00(16) . . ?
C7 N2 Mo1 125.82(18) . . ?
C7 N2 N1 117.9(2) . . ?
C8 N1 N2 109.2(2) . . ?
O1 C8 C9 115.5(2) . . ?
N1 C8 O1 123.5(2) . . ?
N1 C8 C9 121.0(2) . . ?
O2 C2 C3 117.6(2) . . ?
O2 C2 C1 122.0(2) . . ?
C3 C2 C1 120.4(3) . . ?
C2 C3 H3 120.0 . . ?
C4 C3 C2 119.9(3) . . ?
C4 C3 H3 120.0 . . ?
N2 C7 H7 118.2 . . ?
N2 C7 C1 123.7(3) . . ?
C1 C7 H7 118.2 . . ?
C2 C1 C7 123.2(3) . . ?
C2 C1 C6 118.1(3) . . ?
C6 C1 C7 118.6(3) . . ?
C3 C4 H4 119.6 . . ?
C5 C4 C3 120.8(3) . . ?
C5 C4 H4 119.6 . . ?
O6 C14 C15 121.1(4) . . ?
O6 C14 C13 122.1(3) . . ?
C13 C14 C15 116.7(3) . . ?
C1 C6 H6 119.5 . . ?
C5 C6 C1 121.1(3) . . ?
C5 C6 H6 119.5 . . ?
C4 C5 C6 119.7(3) . . ?
C4 C5 H5 120.1 . . ?
C6 C5 H5 120.1 . . ?
C14 C15 H15A 109.5 . . ?
C14 C15 H15B 109.5 . . ?
C14 C15 H15C 109.5 . . ?
H15A C15 H15B 109.5 . . ?
H15A C15 H15C 109.5 . . ?
H15B C15 H15C 109.5 . . ?
C14 C13 H13A 109.5 . . ?
C14 C13 H13B 109.5 . . ?
C14 C13 H13C 109.5 . . ?
H13A C13 H13B 109.5 . . ?
H13A C13 H13C 109.5 . . ?
H13B C13 H13C 109.5 . . ?
C8 C9 S1A 119.4(2) . . ?
C8 C9 C10A 123.5(5) . . ?
C8 C9 C10B 119.6(10) . . ?
C10A C9 S1A 117.2(4) . . ?
S1B C9 C8 132.8(3) . . ?
S1B C9 C10B 106.2(10) . . ?
C9 S1A C12A 91.2(2) . . ?
C9 C10A H10A 129.9 . . ?
C11A C10A C9 100.2(7) . . ?
C11A C10A H10A 129.9 . . ?
S1A C12A H12A 124.0 . . ?
C11A C12A S1A 111.9(4) . . ?
C11A C12A H12A 124.0 . . ?
C10A C11A H11A 120.3 . . ?
C12A C11A C10A 119.5(6) . . ?
C12A C11A H11A 120.3 . . ?
C9 C10B H10B 128.6 . . ?
C11B C10B C9 102.8(17) . . ?
C11B C10B H10B 128.6 . . ?
C10B C11B H11B 125.3 . . ?
C12B C11B C10B 109.3(19) . . ?
C12B C11B H11B 125.3 . . ?
C11B C12B H12B 125.3 . . ?
C11B C12B S1B 109.5(12) . . ?
S1B C12B H12B 125.3 . . ?
C9 S1B C12B 103.9(7) . . ?

loop_
_geom_bond_atom_site_label_1
_geom_bond_atom_site_label_2
_geom_bond_distance
_geom_bond_site_symmetry_2
_geom_bond_publ_flag
Mo1 O1 2.0278(18) . ?
Mo1 O2 1.9189(19) . ?
Mo1 O5 2.377(2) . ?
Mo1 O4 1.698(2) . ?
Mo1 N2 2.238(2) . ?
Mo1 O3 1.694(2) . ?
O1 C8 1.318(3) . ?
O2 C2 1.346(3) . ?
O5 H5A 0.9015 . ?
O5 H5B 0.9027 . ?
N2 N1 1.394(3) . ?
N2 C7 1.285(4) . ?
N1 C8 1.298(4) . ?
O6 C14 1.212(4) . ?
C8 C9 1.457(4) . ?
C2 C3 1.394(4) . ?
C2 C1 1.399(4) . ?
C3 H3 0.9300 . ?
C3 C4 1.381(4) . ?
C7 H7 0.9300 . ?
C7 C1 1.442(4) . ?
C1 C6 1.409(4) . ?
C4 H4 0.9300 . ?
C4 C5 1.378(5) . ?
C14 C15 1.492(5) . ?
C14 C13 1.474(5) . ?
C6 H6 0.9300 . ?
C6 C5 1.380(5) . ?
C5 H5 0.9300 . ?
C15 H15A 0.9600 . ?
C15 H15B 0.9600 . ?
C15 H15C 0.9600 . ?
C13 H13A 0.9600 . ?
C13 H13B 0.9600 . ?
C13 H13C 0.9600 . ?
C9 S1A 1.690(3) . ?
C9 C10A 1.532(11) . ?
C9 C10B 1.59(2) . ?
C9 S1B 1.444(11) . ?
S1A C12A 1.703(4) . ?
C10A H10A 0.9300 . ?
C10A C11A 1.455(10) . ?
C12A H12A 0.9300 . ?
C12A C11A 1.380(6) . ?
C11A H11A 0.9300 . ?
C10B H10B 0.9300 . ?
C10B C11B 1.50(2) . ?
C11B H11B 0.9300 . ?
C11B C12B 1.34(2) . ?
C12B H12B 0.9300 . ?
C12B S1B 1.618(13) . ?

loop_
_geom_torsion_atom_site_label_1
_geom_torsion_atom_site_label_2
_geom_torsion_atom_site_label_3
_geom_torsion_atom_site_label_4
_geom_torsion
_geom_torsion_site_symmetry_1
_geom_torsion_site_symmetry_2
_geom_torsion_site_symmetry_3
_geom_torsion_site_symmetry_4
_geom_torsion_publ_flag
Mo1 O1 C8 N1 5.4(4) . . . . ?
Mo1 O1 C8 C9 -174.55(17) . . . . ?
Mo1 O2 C2 C3 -148.2(2) . . . . ?
Mo1 O2 C2 C1 34.8(4) . . . . ?
Mo1 N2 N1 C8 -4.8(3) . . . . ?
Mo1 N2 C7 C1 -9.1(4) . . . . ?
O1 C8 C9 S1A -0.7(3) . . . . ?
O1 C8 C9 C10A -179.6(6) . . . . ?
O1 C8 C9 C10B -15.9(15) . . . . ?
O1 C8 C9 S1B 179.7(5) . . . . ?
O2 C2 C3 C4 -178.7(3) . . . . ?
O2 C2 C1 C7 1.3(5) . . . . ?
O2 C2 C1 C6 178.4(3) . . . . ?
N2 N1 C8 O1 0.0(4) . . . . ?
N2 N1 C8 C9 180.0(2) . . . . ?
N2 C7 C1 C2 -11.0(5) . . . . ?
N2 C7 C1 C6 171.8(3) . . . . ?
N1 N2 C7 C1 177.7(3) . . . . ?
N1 C8 C9 S1A 179.3(2) . . . . ?
N1 C8 C9 C10A 0.5(7) . . . . ?
N1 C8 C9 C10B 164.1(15) . . . . ?
N1 C8 C9 S1B -0.3(6) . . . . ?
C8 C9 S1A C12A -179.1(3) . . . . ?
C8 C9 C10A C11A 180.0(4) . . . . ?
C8 C9 C10B C11B 164.9(16) . . . . ?
C8 C9 S1B C12B -178.0(5) . . . . ?
C2 C3 C4 C5 0.4(5) . . . . ?
C2 C1 C6 C5 0.0(5) . . . . ?
C3 C2 C1 C7 -175.6(3) . . . . ?
C3 C2 C1 C6 1.5(5) . . . . ?
C3 C4 C5 C6 1.1(5) . . . . ?
C7 N2 N1 C8 169.2(2) . . . . ?
C7 C1 C6 C5 177.3(3) . . . . ?
C1 C2 C3 C4 -1.7(4) . . . . ?
C1 C6 C5 C4 -1.3(6) . . . . ?
C9 S1A C12A C11A -1.0(5) . . . . ?
C9 C10A C11A C12A -1.9(10) . . . . ?
C9 C10B C11B C12B 28(3) . . . . ?
S1A C9 C10A C11A 1.1(8) . . . . ?
S1A C12A C11A C10A 2.0(9) . . . . ?
C10A C9 S1A C12A -0.1(5) . . . . ?
C10B C9 S1B C12B 16.1(15) . . . . ?
C10B C11B C12B S1B -19(3) . . . . ?
C11B C12B S1B C9 1.1(16) . . . . ?
S1B C9 C10B C11B -27(2) . . . . ?

loop_
_exptl_oxdiff_crystal_face_indexfrac_h
_exptl_oxdiff_crystal_face_indexfrac_k
_exptl_oxdiff_crystal_face_indexfrac_l
_exptl_oxdiff_crystal_face_x
_exptl_oxdiff_crystal_face_y
_exptl_oxdiff_crystal_face_z
-1.0004 0.0007 -0.0056 0.1711 -0.0151 -0.1005
1.0004 -0.0007 0.0056 -0.1711 0.0151 0.1005
0.0001 1.0001 -0.0019 -0.0736 -0.0046 -0.1246
-0.0003 0.0005 1.0006 -0.0049 -0.0721 0.0055
0.0003 -0.0005 -1.0006 0.0049 0.0721 -0.0055
1.0001 -2.0009 0.0094 -0.0240 0.0242 0.3497
